data_1574991
loop_
_publ_author_name
'Sowa Prendes, Daniel'
'L&#xf6;ffler, Julian'
'Barreto, Ivan Martins'
'Sankaran, Nagesh'
'Remm, Henning'
'Nascimento de Oliveira, Ronaldo'
'Gessner, Viktoria H.'
'Goo&#xdf;en, Lukas J'

_publ_section_title
;
 Diastereoselective arylation of bis-lactim ethers catalyzed by
 <i>N</i>-coordinating ylide-functionalized phosphine (NYPhos).
;
_journal_issue 31
_journal_name_full 'Chemical science'
_journal_page_first 14152
_journal_page_last 14160
_journal_paper_doi 10.1039/d5sc02814k
_journal_volume 16
_journal_year 2025
_chemical_absolute_configuration unk
_chemical_formula_moiety '2(C16 H22 N2 O3)'
_chemical_formula_sum 'C32 H44 N4 O6'
_chemical_formula_weight 580.729
_chemical_name_systematic (2S,5R)-2-isopropyl-3,6-dimethoxy-5-(4-methoxyphenyl)-2,5-dihydropyrazine
_space_group_crystal_system orthorhombic
_space_group_IT_number 19
_space_group_name_Hall 'P 2ac 2ab'
_space_group_name_H-M_alt 'P 21 21 21'
_symmetry_Int_Tables_number 19
_atom_sites_solution_primary dual
_audit_creation_date 2024-01-27
_audit_creation_method
;
Olex2 1.5
(compiled 2023.08.24 svn.re1ec1418 for OlexSys, GUI svn.r6817)
;
_audit_update_record
;
2024-04-12 deposited with the CCDC.	2025-06-27 downloaded from the CCDC.
;
_cell_angle_alpha 90
_cell_angle_beta 90
_cell_angle_gamma 90
_cell_formula_units_Z 4
_cell_length_a 7.8893(2)
_cell_length_b 9.6176(2)
_cell_length_c 41.2385(7)
_cell_measurement_reflns_used 7724
_cell_measurement_temperature 99.98(10)
_cell_measurement_theta_max 76.8540
_cell_measurement_theta_min 4.2710
_cell_volume 3129.02(12)
_computing_cell_refinement 'CrysAlisPro 1.171.41.93a (Rigaku OD, 2020)'
_computing_data_collection 'CrysAlisPro 1.171.41.93a (Rigaku OD, 2020)'
_computing_data_reduction 'CrysAlisPro 1.171.41.93a (Rigaku OD, 2020)'
_computing_molecular_graphics 'Olex2 1.5 (Dolomanov et al., 2009)'
_computing_publication_material 'Olex2 1.5 (Dolomanov et al., 2009)'
_computing_structure_refinement 'olex2.refine 1.5 (Bourhis et al., 2015)'
_computing_structure_solution 'SHELXT 2018/2 (Sheldrick, 2018)'
_diffrn_ambient_environment N~2~
_diffrn_ambient_temperature 99.98(10)
_diffrn_detector 'Hybrid Pixel Array Detector'
_diffrn_detector_area_resol_mean 10.0000
_diffrn_detector_type HyPix
_diffrn_measured_fraction_theta_full 0.9988
_diffrn_measured_fraction_theta_max 0.9235
_diffrn_measurement_details
;
List of Runs (angles in degrees, time in seconds):

  # Type    Start    End  Width  t~exp~   \w     \q     \k     \f   Frames
#--------------------------------------------------------------------------
  1  \w     43.00  68.00   0.50    0.43    --  105.91 -61.00   0.00   50
  2  \w     33.00  96.00   0.50    0.43    --  105.91 -94.00 -90.00  126
  3  \w     50.00  97.00   0.50    0.43    --  105.91 -94.00-120.00   94
  4  \w     63.00  90.00   0.50    0.11    --   47.28-138.00-121.00   54
  5  \w    -40.00   7.00   0.50    0.11    --  -47.28  38.00 150.00   94
  6  \w    -46.00 -21.00   0.50    0.43    --  -91.75  45.00 150.00   50
  7  \w    -53.00 -27.00   0.50    0.43    --  -91.75  55.00-107.00   52
  8  \w    -48.00 -22.00   0.50    0.43    --  -91.75  45.00-180.00   52
  9  \w    -87.00 -28.00   0.50    0.43    --  -91.75 138.00 -59.00  118
 10  \w    -77.00 -21.00   0.50    0.43    --  -91.75 131.00 124.00  112
 11  \w   -130.00 -75.00   0.50    0.43    --  -91.75 -65.00 -69.00  110
 12  \w   -117.00 -92.00   0.50    0.11    --  -47.28-125.00-120.00   50
 13  \w   -110.00 -73.00   0.50    0.11    --  -47.28-125.00 -90.00   74
 14  \w   -119.00 -79.00   0.50    0.11    --  -47.28-125.00  60.00   80
;
_diffrn_measurement_device 'four-circle diffractometer'
_diffrn_measurement_device_type 'XtaLAB Synergy, Dualflex, HyPix'
_diffrn_measurement_method '\w scans'
_diffrn_orient_matrix_type 'CrysAlisPro convention (1999,Acta A55,543-557)'
_diffrn_orient_matrix_UB_11 0.0017493000
_diffrn_orient_matrix_UB_12 -0.1200850000
_diffrn_orient_matrix_UB_13 0.0247272000
_diffrn_orient_matrix_UB_21 0.1951747000
_diffrn_orient_matrix_UB_22 0.0037282000
_diffrn_orient_matrix_UB_23 0.0005068000
_diffrn_orient_matrix_UB_31 -0.0049854000
_diffrn_orient_matrix_UB_32 0.1058920000
_diffrn_orient_matrix_UB_33 0.0280149000
_diffrn_radiation_monochromator mirror
_diffrn_radiation_probe x-ray
_diffrn_radiation_type 'Cu K\a'
_diffrn_radiation_wavelength 1.54184
_diffrn_reflns_av_R_equivalents 0.0500
_diffrn_reflns_av_unetI/netI 0.0531
_diffrn_reflns_Laue_measured_fraction_full 0.9988
_diffrn_reflns_Laue_measured_fraction_max 0.9235
_diffrn_reflns_limit_h_max 9
_diffrn_reflns_limit_h_min -9
_diffrn_reflns_limit_k_max 11
_diffrn_reflns_limit_k_min -9
_diffrn_reflns_limit_l_max 50
_diffrn_reflns_limit_l_min -42
_diffrn_reflns_number 12503
_diffrn_reflns_point_group_measured_fraction_full 0.9003
_diffrn_reflns_point_group_measured_fraction_max 0.8120
_diffrn_reflns_theta_full 67.6840
_diffrn_reflns_theta_max 76.88
_diffrn_reflns_theta_min 4.29
_diffrn_source 'micro-focus sealed X-ray tube'
_diffrn_source_type 'PhotonJet (Cu) X-ray Source'
_exptl_absorpt_coefficient_mu 0.693
_exptl_absorpt_correction_T_max 1.00000
_exptl_absorpt_correction_T_min 0.06843
_exptl_absorpt_correction_type multi-scan
_exptl_absorpt_process_details
;
CrysAlisPro 1.171.41.93a (Rigaku Oxford Diffraction, 2020)
Empirical absorption correction using spherical harmonics,
implemented in SCALE3 ABSPACK scaling algorithm.
;
_exptl_crystal_colour 'clear yellowish orange'
_exptl_crystal_colour_lustre clear
_exptl_crystal_colour_modifier yellowish
_exptl_crystal_colour_primary orange
_exptl_crystal_density_diffrn 1.233
_exptl_crystal_description block
_exptl_crystal_F_000 1252.237
_exptl_crystal_recrystallization_method 'evaporation of n-hexane'
_exptl_crystal_size_max 0.578
_exptl_crystal_size_mid 0.347
_exptl_crystal_size_min 0.252
_refine_diff_density_max 0.3698
_refine_diff_density_min -0.2523
_refine_diff_density_rms 0.0547
_refine_ls_abs_structure_details 'Hooft, R.W.W., Straver, L.H., Spek, A.L. (2010). J. Appl. Cryst., 43, 665-668.'
_refine_ls_abs_structure_Flack -0.04(12)
_refine_ls_d_res_high 0.7916
_refine_ls_d_res_low 10.3096
_refine_ls_goodness_of_fit_ref 1.0273
_refine_ls_hydrogen_treatment constr
_refine_ls_matrix_type full
_refine_ls_number_constraints 68
_refine_ls_number_parameters 389
_refine_ls_number_reflns 5357
_refine_ls_number_restraints 0
_refine_ls_restrained_S_all 1.0273
_refine_ls_R_factor_all 0.0514
_refine_ls_R_factor_gt 0.0482
_refine_ls_shift/su_max -0.0005
_refine_ls_shift/su_mean 0.0001
_refine_ls_structure_factor_coef Fsqd
_refine_ls_weighting_details 'w=1/[\s^2^(Fo^2^)+(0.0886P)^2^+0.6399P] where P=(Fo^2^+2Fc^2^)/3'
_refine_ls_weighting_scheme calc
_refine_ls_wR_factor_gt 0.1298
_refine_ls_wR_factor_ref 0.1322
_reflns_Friedel_coverage 0.663
_reflns_limit_h_max 9
_reflns_limit_h_min -9
_reflns_limit_k_max 11
_reflns_limit_k_min -11
_reflns_limit_l_max 50
_reflns_limit_l_min -50
_reflns_number_gt 4963
_reflns_number_total 5357
_reflns_threshold_expression I>=2u(I)
_cod_data_source_file d5sc02814k6.cif
_cod_data_source_block prd1388_auto
_cod_depositor_comments 'Adding full bibliography for 1574991--1574993.cif.'
_cod_original_sg_symbol_Hall ' P 2ac 2ab'
_cod_database_code 1574991
_chemical_oxdiff_formula C16H22N2O3
_olex2_refinement_description
;
1. Fixed Uiso
 At 1.2 times of:
  All C(H) groups
 At 1.5 times of:
  All C(H,H,H) groups
2.a Ternary CH refined with riding coordinates:
 C1(H1), C4(H4), C25(H25), C22(H22), C40(H40), C19(H19)
2.b Aromatic/amide H refined with riding coordinates:
 C29(H29), C8(H8), C32(H32), C9(H9), C30(H30), C12(H12), C33(H33), C11(H11)
2.c Idealised Me refined as rotating group:
 C35(H35a,H35b,H35c), C42(H42a,H42b,H42c), C18(H18a,H18b,H18c), C14(H14a,H14b,
 H14c), C39(H39a,H39b,H39c), C16(H16a,H16b,H16c), C41(H41a,H41b,H41c), C21(H21a,
 H21b,H21c), C20(H20a,H20b,H20c), C37(H37a,H37b,H37c)
;
_olex2_submission_special_instructions 'No special instructions were received'
_oxdiff_exptl_absorpt_empirical_details
;
Empirical correction (ABSPACK) includes:
- Absorption correction using spherical harmonics
- Frame scaling
;
_oxdiff_exptl_absorpt_empirical_full_max 7.244
_oxdiff_exptl_absorpt_empirical_full_min 0.264

loop_
_space_group_symop_id
_space_group_symop_operation_xyz
1 x,y,z
2 x+1/2,-y+1/2,-z
3 -x,y+1/2,-z+1/2
4 -x+1/2,-y,z+1/2

loop_
_atom_site_label
_atom_site_type_symbol
_atom_site_fract_x
_atom_site_fract_y
_atom_site_fract_z
_atom_site_U_iso_or_equiv
_atom_site_adp_type
_atom_site_occupancy
_atom_site_refinement_flags_posn
O15 O -0.24515(19) 0.14388(18) 0.38605(4) 0.0207(4) Uani 1.000000 .
O17 O 0.3533(2) 0.40312(17) 0.39555(4) 0.0206(4) Uani 1.000000 .
O38 O 0.45896(19) 0.69088(17) 0.35381(3) 0.0200(3) Uani 1.000000 .
O34 O 1.0645(2) 0.84265(18) 0.25751(4) 0.0210(3) Uani 1.000000 .
O13 O 0.4602(2) 0.15009(18) 0.25346(4) 0.0222(4) Uani 1.000000 .
O36 O 0.9317(2) 0.7629(2) 0.44565(4) 0.0272(4) Uani 1.000000 .
N26 N 0.5377(2) 0.8052(2) 0.39996(4) 0.0181(4) Uani 1.000000 .
N2 N -0.0583(2) 0.2973(2) 0.36361(4) 0.0169(4) Uani 1.000000 .
N5 N 0.1735(2) 0.2409(2) 0.41658(4) 0.0173(4) Uani 1.000000 .
N23 N 0.8566(2) 0.6571(2) 0.39842(4) 0.0212(4) Uani 1.000000 .
C27 C 0.5720(3) 0.7214(2) 0.37718(5) 0.0161(4) Uani 1.000000 .
C3 C -0.0949(3) 0.2116(2) 0.38606(5) 0.0157(4) Uani 1.000000 .
C7 C 0.2090(3) 0.3073(2) 0.33434(5) 0.0161(4) Uani 1.000000 .
C28 C 0.8212(3) 0.6961(2) 0.34037(5) 0.0159(4) Uani 1.000000 .
C10 C 0.3810(3) 0.2084(3) 0.27962(5) 0.0171(5) Uani 1.000000 .
C6 C 0.2097(3) 0.3270(2) 0.39443(5) 0.0160(4) Uani 1.000000 .
C29 C 0.8623(3) 0.8363(2) 0.33621(5) 0.0177(5) Uani 1.000000 .
H29 H 0.8362(3) 0.9010(2) 0.35287(5) 0.0213(5) Uiso 1.000000 R
C8 C 0.2745(3) 0.3979(3) 0.31142(5) 0.0196(5) Uani 1.000000 .
H8 H 0.2607(3) 0.4952(3) 0.31452(5) 0.0235(6) Uiso 1.000000 R
C31 C 0.9828(3) 0.7873(2) 0.28381(5) 0.0168(4) Uani 1.000000 .
C32 C 0.9418(3) 0.6480(2) 0.28740(5) 0.0185(5) Uani 1.000000 .
H32 H 0.9680(3) 0.5832(2) 0.27074(5) 0.0222(5) Uiso 1.000000 R
C9 C 0.3596(3) 0.3511(3) 0.28410(5) 0.0211(5) Uani 1.000000 .
H9 H 0.4028(3) 0.4153(3) 0.26865(5) 0.0253(6) Uiso 1.000000 R
C30 C 0.9404(3) 0.8819(2) 0.30822(5) 0.0188(5) Uani 1.000000 .
H30 H 0.9654(3) 0.9778(2) 0.30554(5) 0.0225(6) Uiso 1.000000 R
C1 C 0.1105(3) 0.3585(2) 0.36385(5) 0.0162(4) Uani 1.000000 .
H1 H 0.0981(3) 0.4617(2) 0.36204(5) 0.0194(5) Uiso 1.000000 R
C12 C 0.2343(3) 0.1656(2) 0.32970(5) 0.0177(5) Uani 1.000000 .
H12 H 0.1929(3) 0.1017(2) 0.34536(5) 0.0212(5) Uiso 1.000000 R
C33 C 0.8618(3) 0.6041(3) 0.31575(5) 0.0182(5) Uani 1.000000 .
H33 H 0.8344(3) 0.5085(3) 0.31824(5) 0.0219(5) Uiso 1.000000 R
C11 C 0.3187(3) 0.1164(2) 0.30277(5) 0.0188(5) Uani 1.000000 .
H11 H 0.3343(3) 0.0191(2) 0.29999(5) 0.0225(6) Uiso 1.000000 R
C4 C 0.0115(3) 0.1682(3) 0.41482(5) 0.0173(5) Uani 1.000000 .
H4 H 0.0367(3) 0.0669(3) 0.41229(5) 0.0207(5) Uiso 1.000000 R
C24 C 0.8226(3) 0.7441(3) 0.42067(5) 0.0209(5) Uani 1.000000 .
C25 C 0.6705(3) 0.8374(3) 0.42360(5) 0.0193(5) Uani 1.000000 .
H25 H 0.7102(3) 0.9340(3) 0.41876(5) 0.0231(6) Uiso 1.000000 R
C22 C 0.7374(3) 0.6459(2) 0.37142(5) 0.0182(5) Uani 1.000000 .
H22 H 0.7103(3) 0.5451(2) 0.36852(5) 0.0218(5) Uiso 1.000000 R
C35 C 1.1034(3) 0.7495(3) 0.23154(5) 0.0236(5) Uani 1.000000 .
H35a H 1.162(2) 0.8005(5) 0.21422(19) 0.0354(8) Uiso 1.000000 GR
H35b H 1.1772(18) 0.6750(11) 0.23954(11) 0.0354(8) Uiso 1.000000 GR
H35c H 0.9983(4) 0.7092(14) 0.2231(3) 0.0354(8) Uiso 1.000000 GR
C40 C 0.5959(3) 0.8401(3) 0.45827(5) 0.0216(5) Uani 1.000000 .
H40 H 0.6888(3) 0.8676(3) 0.47347(5) 0.0260(6) Uiso 1.000000 R
C42 C 0.5345(3) 0.6962(3) 0.46822(5) 0.0229(5) Uani 1.000000 .
H42a H 0.4520(17) 0.6623(8) 0.4523(2) 0.0344(8) Uiso 1.000000 GR
H42b H 0.6310(5) 0.6323(5) 0.4692(4) 0.0344(8) Uiso 1.000000 GR
H42c H 0.481(2) 0.7015(4) 0.4896(2) 0.0344(8) Uiso 1.000000 GR
C18 C 0.4626(3) 0.3756(3) 0.42269(5) 0.0252(5) Uani 1.000000 .
H18a H 0.4974(19) 0.2778(6) 0.4223(3) 0.0378(8) Uiso 1.000000 GR
H18b H 0.5631(12) 0.4352(14) 0.4213(3) 0.0378(8) Uiso 1.000000 GR
H18c H 0.4017(9) 0.3951(19) 0.44290(6) 0.0378(8) Uiso 1.000000 GR
C19 C -0.0836(3) 0.1864(3) 0.44727(5) 0.0233(5) Uani 1.000000 .
H19 H -0.1975(3) 0.1419(3) 0.44492(5) 0.0279(6) Uiso 1.000000 R
C14 C 0.5006(3) 0.2406(3) 0.22697(5) 0.0255(5) Uani 1.000000 .
H14a H 0.541(2) 0.1852(3) 0.20854(16) 0.0383(8) Uiso 1.000000 GR
H14b H 0.3992(7) 0.2926(14) 0.2206(3) 0.0383(8) Uiso 1.000000 GR
H14c H 0.5896(17) 0.3057(13) 0.23364(15) 0.0383(8) Uiso 1.000000 GR
C39 C 0.2967(3) 0.7581(3) 0.35630(6) 0.0257(5) Uani 1.000000 .
H39a H 0.2329(10) 0.7438(16) 0.33618(18) 0.0385(8) Uiso 1.000000 GR
H39b H 0.2334(10) 0.7184(13) 0.3745(3) 0.0385(8) Uiso 1.000000 GR
H39c H 0.3131(3) 0.8579(4) 0.3599(4) 0.0385(8) Uiso 1.000000 GR
C16 C -0.3569(3) 0.1691(3) 0.35910(6) 0.0250(5) Uani 1.000000 .
H16a H -0.2984(9) 0.1463(18) 0.33881(6) 0.0375(8) Uiso 1.000000 GR
H16b H -0.4582(11) 0.1109(14) 0.3612(2) 0.0375(8) Uiso 1.000000 GR
H16c H -0.3901(19) 0.2673(5) 0.3589(3) 0.0375(8) Uiso 1.000000 GR
C41 C 0.4565(3) 0.9477(3) 0.46097(6) 0.0285(6) Uani 1.000000 .
H41a H 0.5022(6) 1.0397(4) 0.4557(4) 0.0428(8) Uiso 1.000000 GR
H41b H 0.3650(11) 0.9247(11) 0.4458(3) 0.0428(8) Uiso 1.000000 GR
H41c H 0.4120(16) 0.9483(14) 0.48315(13) 0.0428(8) Uiso 1.000000 GR
C21 C -0.1117(3) 0.3391(3) 0.45521(6) 0.0296(6) Uani 1.000000 .
H21a H -0.0047(7) 0.3806(6) 0.4624(5) 0.0445(9) Uiso 1.000000 GR
H21b H -0.152(2) 0.3878(5) 0.43582(14) 0.0445(9) Uiso 1.000000 GR
H21c H -0.1963(19) 0.3473(3) 0.4725(3) 0.0445(9) Uiso 1.000000 GR
C20 C 0.0103(4) 0.1113(3) 0.47450(6) 0.0356(7) Uani 1.000000 .
H20a H 0.016(2) 0.0116(5) 0.4696(3) 0.0534(10) Uiso 1.000000 GR
H20b H 0.1254(10) 0.1486(15) 0.4764(3) 0.0534(10) Uiso 1.000000 GR
H20c H -0.0502(15) 0.1253(19) 0.49501(11) 0.0534(10) Uiso 1.000000 GR
C37 C 1.0907(3) 0.6917(3) 0.44390(6) 0.0325(6) Uani 1.000000 .
H37a H 1.1584(11) 0.7304(15) 0.4261(3) 0.0487(10) Uiso 1.000000 GR
H37b H 1.1519(12) 0.7034(18) 0.46440(19) 0.0487(10) Uiso 1.000000 GR
H37c H 1.0708(3) 0.5925(5) 0.4400(5) 0.0487(10) Uiso 1.000000 GR

loop_
_atom_site_aniso_label
_atom_site_aniso_U_11
_atom_site_aniso_U_22
_atom_site_aniso_U_33
_atom_site_aniso_U_12
_atom_site_aniso_U_13
_atom_site_aniso_U_23
O15 0.0157(7) 0.0241(9) 0.0221(7) -0.0020(7) -0.0015(6) 0.0020(7)
O17 0.0193(7) 0.0243(9) 0.0183(7) -0.0055(7) -0.0004(6) -0.0007(6)
O38 0.0190(7) 0.0250(9) 0.0161(7) 0.0015(7) -0.0017(6) -0.0020(6)
O34 0.0227(7) 0.0229(9) 0.0173(7) -0.0019(7) 0.0036(6) 0.0021(6)
O13 0.0253(8) 0.0248(9) 0.0165(7) 0.0016(7) 0.0058(6) -0.0013(6)
O36 0.0168(8) 0.0453(11) 0.0195(7) -0.0020(8) -0.0035(6) 0.0004(7)
N26 0.0193(9) 0.0197(10) 0.0152(8) 0.0012(8) 0.0004(7) 0.0001(7)
N2 0.0155(9) 0.0193(10) 0.0158(8) 0.0015(8) 0.0021(7) -0.0007(7)
N5 0.0171(9) 0.0181(10) 0.0167(8) -0.0003(8) -0.0007(7) 0.0006(7)
N23 0.0211(9) 0.0262(11) 0.0165(8) 0.0033(9) -0.0001(7) 0.0054(8)
C27 0.0180(10) 0.0157(11) 0.0146(9) -0.0034(9) -0.0011(8) 0.0048(8)
C3 0.0147(9) 0.0165(12) 0.0159(9) 0.0012(8) 0.0014(8) -0.0018(8)
C7 0.0146(9) 0.0205(12) 0.0132(9) -0.0019(9) -0.0011(8) 0.0010(9)
C28 0.0142(10) 0.0181(12) 0.0153(9) 0.0014(8) -0.0011(8) 0.0007(8)
C10 0.0111(10) 0.0251(13) 0.0152(9) 0.0009(9) -0.0009(8) -0.0031(8)
C6 0.0152(9) 0.0164(12) 0.0164(9) -0.0003(8) 0.0032(8) -0.0042(8)
C29 0.0193(10) 0.0168(12) 0.0172(9) 0.0023(9) -0.0012(8) -0.0036(9)
C8 0.0239(11) 0.0143(12) 0.0206(10) -0.0012(9) 0.0009(9) 0.0013(9)
C31 0.0125(9) 0.0232(13) 0.0146(9) 0.0015(9) -0.0024(8) 0.0026(9)
C32 0.0197(10) 0.0177(12) 0.0182(9) 0.0028(9) 0.0004(8) -0.0022(9)
C9 0.0232(10) 0.0221(12) 0.0178(10) -0.0048(10) 0.0025(9) 0.0049(9)
C30 0.0193(10) 0.0144(12) 0.0226(10) -0.0020(9) -0.0005(9) -0.0005(9)
C1 0.0194(10) 0.0137(11) 0.0154(9) 0.0000(9) 0.0011(8) -0.0005(8)
C12 0.0183(10) 0.0192(12) 0.0156(9) -0.0035(9) 0.0002(8) 0.0030(9)
C33 0.0207(10) 0.0142(11) 0.0198(10) -0.0008(9) 0.0014(8) -0.0000(8)
C11 0.0202(10) 0.0149(12) 0.0211(10) 0.0002(9) -0.0003(9) -0.0002(9)
C4 0.0183(10) 0.0167(12) 0.0168(9) -0.0008(9) 0.0002(8) 0.0014(8)
C24 0.0199(11) 0.0270(13) 0.0157(10) -0.0046(10) -0.0007(9) 0.0057(9)
C25 0.0216(11) 0.0189(12) 0.0173(9) -0.0041(9) -0.0004(9) -0.0001(9)
C22 0.0230(11) 0.0148(11) 0.0168(10) -0.0004(9) 0.0009(9) 0.0034(9)
C35 0.0216(11) 0.0323(14) 0.0169(10) 0.0004(10) 0.0031(9) -0.0011(10)
C40 0.0225(11) 0.0251(13) 0.0173(10) -0.0024(10) 0.0005(9) -0.0019(9)
C42 0.0234(11) 0.0277(14) 0.0178(10) 0.0013(10) 0.0035(9) 0.0045(9)
C18 0.0220(11) 0.0321(15) 0.0216(10) -0.0054(11) -0.0022(9) -0.0011(10)
C19 0.0220(11) 0.0325(14) 0.0153(10) -0.0070(10) 0.0015(9) 0.0022(9)
C14 0.0220(12) 0.0363(15) 0.0183(10) 0.0001(11) 0.0058(8) 0.0025(10)
C39 0.0190(11) 0.0352(15) 0.0228(11) 0.0003(10) -0.0036(9) -0.0014(10)
C16 0.0217(11) 0.0292(14) 0.0240(11) 0.0021(10) -0.0075(9) 0.0001(10)
C41 0.0332(13) 0.0256(14) 0.0268(11) -0.0001(11) 0.0043(10) -0.0055(10)
C21 0.0286(12) 0.0383(16) 0.0220(11) 0.0008(12) 0.0034(10) -0.0070(11)
C20 0.0425(15) 0.0447(18) 0.0196(11) -0.0062(14) -0.0019(11) 0.0098(11)
C37 0.0177(11) 0.0555(19) 0.0243(11) 0.0010(12) -0.0030(10) 0.0080(12)

loop_
_atom_type_symbol
_atom_type_scat_dispersion_real
_atom_type_scat_dispersion_imag
_atom_type_scat_Cromer_Mann_a1
_atom_type_scat_Cromer_Mann_a2
_atom_type_scat_Cromer_Mann_a3
_atom_type_scat_Cromer_Mann_a4
_atom_type_scat_Cromer_Mann_b1
_atom_type_scat_Cromer_Mann_b2
_atom_type_scat_Cromer_Mann_b3
_atom_type_scat_Cromer_Mann_b4
_atom_type_scat_Cromer_Mann_c
_atom_type_scat_source
_atom_type_scat_dispersion_source
C 0.01788 0.00908 2.31000 1.02000 1.58860 0.86500 20.84390 10.20750 0.56870 51.65120 0.21560 'International Tables Volume C Table 6.1.1.4 (pp. 500-502)' 'Brennan, Cowan, Rev. Sci. Instrum., 1992, 63, 850'
H 0.00000 0.00000 0.49300 0.32291 0.14019 0.04081 10.51090 26.12570 3.14236 57.79970 0.00304 'International Tables Volume C Table 6.1.1.4 (pp. 500-502)' 'Brennan, Cowan, Rev. Sci. Instrum., 1992, 63, 850'
N 0.03110 0.01806 12.21260 3.13220 2.01250 1.16630 0.00570 9.89330 28.99750 0.58260 -11.52900 'International Tables Volume C Table 6.1.1.4 (pp. 500-502)' 'Brennan, Cowan, Rev. Sci. Instrum., 1992, 63, 850'
O 0.04960 0.03234 3.04850 2.28680 1.54630 0.86700 13.27710 5.70110 0.32390 32.90890 0.25080 'International Tables Volume C Table 6.1.1.4 (pp. 500-502)' 'Brennan, Cowan, Rev. Sci. Instrum., 1992, 63, 850'

loop_
_geom_angle_atom_site_label_1
_geom_angle_atom_site_label_2
_geom_angle_atom_site_label_3
_geom_angle
_geom_angle_site_symmetry_1
_geom_angle_site_symmetry_3
_geom_angle_publ_flag
C16 O15 C3 117.12(17) . . ?
C18 O17 C6 115.49(17) . . ?
C39 O38 C27 116.17(17) . . ?
C35 O34 C31 116.79(18) . . ?
C14 O13 C10 117.03(19) . . ?
C37 O36 C24 117.06(19) . . ?
C25 N26 C27 118.38(19) . . ?
C1 N2 C3 117.66(18) . . ?
C4 N5 C6 118.35(18) . . ?
C22 N23 C24 117.59(19) . . ?
N26 C27 O38 121.88(19) . . ?
C22 C27 O38 110.79(17) . . ?
C22 C27 N26 127.32(19) . . ?
N2 C3 O15 120.68(19) . . ?
C4 C3 O15 110.73(17) . . ?
C4 C3 N2 128.6(2) . . ?
C1 C7 C8 122.1(2) . . ?
C12 C7 C8 118.0(2) . . ?
C12 C7 C1 119.97(19) . . ?
C33 C28 C29 118.3(2) . . ?
C22 C28 C29 120.7(2) . . ?
C22 C28 C33 121.0(2) . . ?
C9 C10 O13 124.3(2) . . ?
C11 C10 O13 116.2(2) . . ?
C11 C10 C9 119.5(2) . . ?
N5 C6 O17 121.28(19) . . ?
C1 C6 O17 110.70(18) . . ?
C1 C6 N5 128.0(2) . . ?
H29 C29 C28 119.57(12) . . ?
C30 C29 C28 120.9(2) . . ?
C30 C29 H29 119.57(14) . . ?
H8 C8 C7 118.99(13) . . ?
C9 C8 C7 122.0(2) . . ?
C9 C8 H8 118.99(14) . . ?
C32 C31 O34 124.8(2) . . ?
C30 C31 O34 115.5(2) . . ?
C30 C31 C32 119.8(2) . . ?
H32 C32 C31 120.39(12) . . ?
C33 C32 C31 119.2(2) . . ?
C33 C32 H32 120.39(14) . . ?
C8 C9 C10 119.1(2) . . ?
H9 C9 C10 120.47(13) . . ?
H9 C9 C8 120.47(14) . . ?
C31 C30 C29 120.1(2) . . ?
H30 C30 C29 119.93(14) . . ?
H30 C30 C31 119.93(13) . . ?
C7 C1 N2 109.25(17) . . ?
C6 C1 N2 113.39(17) . . ?
C6 C1 C7 109.68(17) . . ?
H1 C1 N2 108.12(11) . . ?
H1 C1 C7 108.12(12) . . ?
H1 C1 C6 108.12(12) . . ?
H12 C12 C7 119.44(12) . . ?
C11 C12 C7 121.1(2) . . ?
C11 C12 H12 119.44(14) . . ?
C32 C33 C28 121.7(2) . . ?
H33 C33 C28 119.14(13) . . ?
H33 C33 C32 119.14(14) . . ?
C12 C11 C10 120.3(2) . . ?
H11 C11 C10 119.85(13) . . ?
H11 C11 C12 119.85(14) . . ?
C3 C4 N5 113.17(17) . . ?
H4 C4 N5 107.32(12) . . ?
H4 C4 C3 107.32(12) . . ?
C19 C4 N5 109.17(17) . . ?
C19 C4 C3 112.25(17) . . ?
C19 C4 H4 107.32(13) . . ?
N23 C24 O36 120.2(2) . . ?
C25 C24 O36 111.49(19) . . ?
C25 C24 N23 128.3(2) . . ?
C24 C25 N26 113.03(19) . . ?
H25 C25 N26 106.74(12) . . ?
H25 C25 C24 106.74(12) . . ?
C40 C25 N26 110.30(17) . . ?
C40 C25 C24 112.82(18) . . ?
C40 C25 H25 106.74(13) . . ?
C27 C22 N23 113.60(18) . . ?
C28 C22 N23 109.79(17) . . ?
C28 C22 C27 110.83(18) . . ?
H22 C22 N23 107.45(13) . . ?
H22 C22 C27 107.45(12) . . ?
H22 C22 C28 107.45(12) . . ?
H35a C35 O34 109.5 . . ?
H35b C35 O34 109.5 . . ?
H35b C35 H35a 109.5 . . ?
H35c C35 O34 109.5 . . ?
H35c C35 H35a 109.5 . . ?
H35c C35 H35b 109.5 . . ?
H40 C40 C25 107.77(11) . . ?
C42 C40 C25 110.81(19) . . ?
C42 C40 H40 107.77(12) . . ?
C41 C40 C25 110.84(19) . . ?
C41 C40 H40 107.77(13) . . ?
C41 C40 C42 111.7(2) . . ?
H42a C42 C40 109.5 . . ?
H42b C42 C40 109.5 . . ?
H42b C42 H42a 109.5 . . ?
H42c C42 C40 109.5 . . ?
H42c C42 H42a 109.5 . . ?
H42c C42 H42b 109.5 . . ?
H18a C18 O17 109.5 . . ?
H18b C18 O17 109.5 . . ?
H18b C18 H18a 109.5 . . ?
H18c C18 O17 109.5 . . ?
H18c C18 H18a 109.5 . . ?
H18c C18 H18b 109.5 . . ?
H19 C19 C4 107.70(11) . . ?
C21 C19 C4 111.52(19) . . ?
C21 C19 H19 107.70(13) . . ?
C20 C19 C4 110.4(2) . . ?
C20 C19 H19 107.70(14) . . ?
C20 C19 C21 111.7(2) . . ?
H14a C14 O13 109.5 . . ?
H14b C14 O13 109.5 . . ?
H14b C14 H14a 109.5 . . ?
H14c C14 O13 109.5 . . ?
H14c C14 H14a 109.5 . . ?
H14c C14 H14b 109.5 . . ?
H39a C39 O38 109.5 . . ?
H39b C39 O38 109.5 . . ?
H39b C39 H39a 109.5 . . ?
H39c C39 O38 109.5 . . ?
H39c C39 H39a 109.5 . . ?
H39c C39 H39b 109.5 . . ?
H16a C16 O15 109.5 . . ?
H16b C16 O15 109.5 . . ?
H16b C16 H16a 109.5 . . ?
H16c C16 O15 109.5 . . ?
H16c C16 H16a 109.5 . . ?
H16c C16 H16b 109.5 . . ?
H41a C41 C40 109.5 . . ?
H41b C41 C40 109.5 . . ?
H41b C41 H41a 109.5 . . ?
H41c C41 C40 109.5 . . ?
H41c C41 H41a 109.5 . . ?
H41c C41 H41b 109.5 . . ?
H21a C21 C19 109.5 . . ?
H21b C21 C19 109.5 . . ?
H21b C21 H21a 109.5 . . ?
H21c C21 C19 109.5 . . ?
H21c C21 H21a 109.5 . . ?
H21c C21 H21b 109.5 . . ?
H20a C20 C19 109.5 . . ?
H20b C20 C19 109.5 . . ?
H20b C20 H20a 109.5 . . ?
H20c C20 C19 109.5 . . ?
H20c C20 H20a 109.5 . . ?
H20c C20 H20b 109.5 . . ?
H37a C37 O36 109.5 . . ?
H37b C37 O36 109.5 . . ?
H37b C37 H37a 109.5 . . ?
H37c C37 O36 109.5 . . ?
H37c C37 H37a 109.5 . . ?
H37c C37 H37b 109.5 . . ?

loop_
_geom_bond_atom_site_label_1
_geom_bond_atom_site_label_2
_geom_bond_distance
_geom_bond_site_symmetry_2
_geom_bond_publ_flag
O15 C3 1.352(3) . ?
O15 C16 1.439(3) . ?
O17 C6 1.350(3) . ?
O17 C18 1.437(3) . ?
O38 C27 1.345(3) . ?
O38 C39 1.438(3) . ?
O34 C31 1.369(3) . ?
O34 C35 1.429(3) . ?
O13 C10 1.367(3) . ?
O13 C14 1.433(3) . ?
O36 C24 1.354(3) . ?
O36 C37 1.431(3) . ?
N26 C27 1.267(3) . ?
N26 C25 1.464(3) . ?
N2 C3 1.273(3) . ?
N2 C1 1.457(3) . ?
N5 C6 1.266(3) . ?
N5 C4 1.459(3) . ?
N23 C24 1.270(3) . ?
N23 C22 1.461(3) . ?
C27 C22 1.512(3) . ?
C3 C4 1.512(3) . ?
C7 C8 1.386(3) . ?
C7 C1 1.525(3) . ?
C7 C12 1.390(3) . ?
C28 C29 1.397(3) . ?
C28 C33 1.384(3) . ?
C28 C22 1.520(3) . ?
C10 C9 1.395(4) . ?
C10 C11 1.392(3) . ?
C6 C1 1.514(3) . ?
C29 H29 0.9500 . ?
C29 C30 1.380(3) . ?
C8 H8 0.9500 . ?
C8 C9 1.387(3) . ?
C31 C32 1.386(3) . ?
C31 C30 1.398(3) . ?
C32 H32 0.9500 . ?
C32 C33 1.395(3) . ?
C9 H9 0.9500 . ?
C30 H30 0.9500 . ?
C1 H1 1.0000 . ?
C12 H12 0.9500 . ?
C12 C11 1.379(3) . ?
C33 H33 0.9500 . ?
C11 H11 0.9500 . ?
C4 H4 1.0000 . ?
C4 C19 1.544(3) . ?
C24 C25 1.504(3) . ?
C25 H25 1.0000 . ?
C25 C40 1.546(3) . ?
C22 H22 1.0000 . ?
C35 H35a 0.9800 . ?
C35 H35b 0.9800 . ?
C35 H35c 0.9800 . ?
C40 H40 1.0000 . ?
C40 C42 1.523(4) . ?
C40 C41 1.514(4) . ?
C42 H42a 0.9800 . ?
C42 H42b 0.9800 . ?
C42 H42c 0.9800 . ?
C18 H18a 0.9800 . ?
C18 H18b 0.9800 . ?
C18 H18c 0.9800 . ?
C19 H19 1.0000 . ?
C19 C21 1.521(4) . ?
C19 C20 1.527(3) . ?
C14 H14a 0.9800 . ?
C14 H14b 0.9800 . ?
C14 H14c 0.9800 . ?
C39 H39a 0.9800 . ?
C39 H39b 0.9800 . ?
C39 H39c 0.9800 . ?
C16 H16a 0.9800 . ?
C16 H16b 0.9800 . ?
C16 H16c 0.9800 . ?
C41 H41a 0.9800 . ?
C41 H41b 0.9800 . ?
C41 H41c 0.9800 . ?
C21 H21a 0.9800 . ?
C21 H21b 0.9800 . ?
C21 H21c 0.9800 . ?
C20 H20a 0.9800 . ?
C20 H20b 0.9800 . ?
C20 H20c 0.9800 . ?
C37 H37a 0.9800 . ?
C37 H37b 0.9800 . ?
C37 H37c 0.9800 . ?

loop_
_geom_torsion_atom_site_label_1
_geom_torsion_atom_site_label_2
_geom_torsion_atom_site_label_3
_geom_torsion_atom_site_label_4
_geom_torsion
_geom_torsion_site_symmetry_1
_geom_torsion_site_symmetry_2
_geom_torsion_site_symmetry_3
_geom_torsion_site_symmetry_4
_geom_torsion_publ_flag
O15 C3 N2 C1 -175.48(19) . . . . ?
O15 C3 C4 N5 -178.45(17) . . . . ?
O15 C3 C4 C19 -54.3(2) . . . . ?
O17 C6 N5 C4 176.39(19) . . . . ?
O17 C6 C1 N2 -170.56(16) . . . . ?
O17 C6 C1 C7 67.01(19) . . . . ?
O38 C27 N26 C25 -177.33(19) . . . . ?
O38 C27 C22 N23 -171.02(17) . . . . ?
O38 C27 C22 C28 64.83(19) . . . . ?
O34 C31 C32 C33 178.6(2) . . . . ?
O34 C31 C30 C29 -178.09(18) . . . . ?
O13 C10 C9 C8 178.9(2) . . . . ?
O13 C10 C11 C12 -178.89(18) . . . . ?
O36 C24 N23 C22 -177.4(2) . . . . ?
O36 C24 C25 N26 -171.04(18) . . . . ?
O36 C24 C25 C40 -45.0(2) . . . . ?
N26 C27 C22 N23 10.3(2) . . . . ?
N26 C27 C22 C28 -113.8(2) . . . . ?
N26 C25 C24 N23 9.8(2) . . . . ?
N26 C25 C40 C42 65.5(2) . . . . ?
N26 C25 C40 C41 -59.1(2) . . . . ?
N2 C3 C4 N5 2.5(3) . . . . ?
N2 C3 C4 C19 126.6(3) . . . . ?
N2 C1 C7 C8 121.31(18) . . . . ?
N2 C1 C7 C12 -58.3(2) . . . . ?
N2 C1 C6 N5 11.0(2) . . . . ?
N5 C6 C1 C7 -111.5(2) . . . . ?
N5 C4 C19 C21 58.0(2) . . . . ?
N5 C4 C19 C20 -66.8(2) . . . . ?
N23 C24 C25 C40 135.8(3) . . . . ?
N23 C22 C28 C29 -68.3(2) . . . . ?
N23 C22 C28 C33 110.5(2) . . . . ?
C27 C22 C28 C29 58.0(2) . . . . ?
C27 C22 C28 C33 -123.18(19) . . . . ?
C3 C4 C19 C21 -68.4(2) . . . . ?
C3 C4 C19 C20 166.9(2) . . . . ?
C7 C8 C9 C10 -0.4(3) . . . . ?
C7 C12 C11 C10 0.3(2) . . . . ?
C28 C29 C30 C31 -1.3(2) . . . . ?
C28 C33 C32 C31 0.4(3) . . . . ?
C29 C30 C31 C32 1.8(2) . . . . ?
C24 C25 C40 C42 -62.0(2) . . . . ?
C24 C25 C40 C41 173.4(2) . . . . ?
